data_7250119
loop_
_publ_author_name
'Li, Jiangying'
'Ma, Haowen'
'Shi, Xiaoju'
'Jiao, Ting'
'Wang, Lin'
'Nie, Meiling'
'Wang, Xiaojuan'
'Deng, Zongwu'
'Zhang, Hailu'

_publ_section_title
;
 Inorganic salts of topiroxostat: metastable tautomeric form and improved
 pharmaceutical performance
;
_journal_issue 16
_journal_name_full CrystEngComm
_journal_page_first 2534
_journal_page_last 2544
_journal_paper_doi 10.1039/D5CE00073D
_journal_volume 27
_journal_year 2025
_chemical_formula_moiety 'H O4 S, C13 H9 N6'
_chemical_formula_sum 'C13 H10 N6 O4 S'
_chemical_formula_weight 346.33
_chemical_melting_point 503.95
_chemical_name_systematic 'FYX-H2SO4 I'
_chemical_properties_physical Moisture-sensitive
_space_group_crystal_system monoclinic
_space_group_IT_number 14
_space_group_name_Hall '-P 2yn'
_space_group_name_H-M_alt 'P 1 21/n 1'
_atom_sites_solution_hydrogens geom
_atom_sites_solution_primary dual
_audit_creation_date 2024-11-13
_audit_creation_method
;
Olex2 1.5
(compiled 2024.02.16 svn.r378c4104 for OlexSys, GUI svn.r6928)
;
_audit_update_record
;
2024-11-14 deposited with the CCDC.	2025-03-17 downloaded from the CCDC.
;
_cell_angle_alpha 90
_cell_angle_beta 92.3710(10)
_cell_angle_gamma 90
_cell_formula_units_Z 4
_cell_length_a 8.6846(3)
_cell_length_b 17.1907(5)
_cell_length_c 9.6432(3)
_cell_measurement_reflns_used 9858
_cell_measurement_temperature 223.00
_cell_measurement_theta_max 27.489
_cell_measurement_theta_min 2.369
_cell_volume 1438.44(8)
_computing_cell_refinement 'SAINT V8.40B (?, 2016)'
_computing_data_reduction 'SAINT V8.40B (?, 2016)'
_computing_molecular_graphics 'Olex2 1.5 (Dolomanov et al., 2009)'
_computing_publication_material 'Olex2 1.5 (Dolomanov et al., 2009)'
_computing_structure_refinement 'SHELXL 2018/3 (Sheldrick, 2015)'
_computing_structure_solution 'SHELXT 2018/2 (Sheldrick, 2018)'
_diffrn_ambient_temperature 223.00
_diffrn_measured_fraction_theta_full 0.993
_diffrn_measured_fraction_theta_max 0.993
_diffrn_measurement_device_type 'Bruker APEX-II CCD'
_diffrn_radiation_type MoK\a
_diffrn_radiation_wavelength 0.71073
_diffrn_reflns_av_R_equivalents 0.0388
_diffrn_reflns_av_unetI/netI 0.0169
_diffrn_reflns_Laue_measured_fraction_full 0.993
_diffrn_reflns_Laue_measured_fraction_max 0.993
_diffrn_reflns_limit_h_max 10
_diffrn_reflns_limit_h_min -10
_diffrn_reflns_limit_k_max 20
_diffrn_reflns_limit_k_min -20
_diffrn_reflns_limit_l_max 11
_diffrn_reflns_limit_l_min -11
_diffrn_reflns_number 26603
_diffrn_reflns_point_group_measured_fraction_full 0.993
_diffrn_reflns_point_group_measured_fraction_max 0.993
_diffrn_reflns_theta_full 25.016
_diffrn_reflns_theta_max 25.016
_diffrn_reflns_theta_min 2.423
_diffrn_source_current 1.0
_diffrn_source_power 0.05
_diffrn_source_voltage 50.0
_exptl_absorpt_coefficient_mu 0.260
_exptl_absorpt_correction_T_max 0.7456
_exptl_absorpt_correction_T_min 0.6735
_exptl_absorpt_correction_type multi-scan
_exptl_absorpt_process_details
;
SADABS-2016/2 (Bruker,2016/2) was used for absorption correction.
wR2(int) was 0.1251 before and 0.0583 after correction.
The Ratio of minimum to maximum transmission is 0.9033.
The \l/2 correction factor is Not present.
;
_exptl_crystal_colour colourless
_exptl_crystal_colour_primary colourless
_exptl_crystal_density_diffrn 1.599
_exptl_crystal_description block
_exptl_crystal_F_000 712
_exptl_crystal_preparation 1
_exptl_crystal_recrystallization_method 'Re-crystallisation from solvent: methyl alcohol'
_exptl_crystal_size_max 0.28
_exptl_crystal_size_mid 0.18
_exptl_crystal_size_min 0.1
_refine_diff_density_max 0.446
_refine_diff_density_min -0.334
_refine_diff_density_rms 0.057
_refine_ls_extinction_coef 0.010(4)
_refine_ls_extinction_expression Fc^*^=kFc[1+0.001xFc^2^\l^3^/sin(2\q)]^-1/4^
_refine_ls_extinction_method 'SHELXL-2018/3 (Sheldrick 2018)'
_refine_ls_goodness_of_fit_ref 1.165
_refine_ls_hydrogen_treatment constr
_refine_ls_matrix_type full
_refine_ls_number_parameters 218
_refine_ls_number_reflns 2529
_refine_ls_number_restraints 0
_refine_ls_restrained_S_all 1.165
_refine_ls_R_factor_all 0.0566
_refine_ls_R_factor_gt 0.0435
_refine_ls_shift/su_max 0.000
_refine_ls_shift/su_mean 0.000
_refine_ls_structure_factor_coef Fsqd
_refine_ls_weighting_details 'w=1/[\s^2^(Fo^2^)+(0.0239P)^2^+1.9345P] where P=(Fo^2^+2Fc^2^)/3'
_refine_ls_weighting_scheme calc
_refine_ls_wR_factor_gt 0.0923
_refine_ls_wR_factor_ref 0.1056
_reflns_Friedel_coverage 0.000
_reflns_number_gt 2144
_reflns_number_total 2529
_reflns_threshold_expression 'I > 2\s(I)'
_cod_data_source_file d5ce00073d2.cif
_cod_data_source_block b240227b_a
_cod_depositor_comments 'Adding full bibliography for 7250115--7250119.cif.'
_cod_database_code 7250119
_shelx_shelxl_version_number 2018/3
_shelx_space_group_comment
;
The symmetry employed for this shelxl refinement is uniquely defined
by the following loop, which should always be used as a source of
symmetry information in preference to the above space-group names.
They are only intended as comments.
;
_shelx_estimated_absorpt_t_max 0.974
_shelx_estimated_absorpt_t_min 0.931
_olex2_refinement_description
;
1. Fixed Uiso
 At 1.2 times of:
  All C(H) groups, All N(H) groups
 At 1.5 times of:
  All O(H) groups
2.a Aromatic/amide H refined with riding coordinates:
 N3(H6), N1(H1), C12(H9), C4(H4), C2(H3), C9(H7), C5(H5), C1(H2), C10(H8)
2.b Tetrahedral OH refined with riding coordinates:
 O4(H10)
;
_olex2_exptl_crystal_mounting_method 1
_olex2_submission_original_sample_id 1
_olex2_submission_special_instructions 'No special instructions were received'

loop_
_space_group_symop_operation_xyz
'x, y, z'
'-x+1/2, y+1/2, -z+1/2'
'-x, -y, -z'
'x-1/2, -y-1/2, z-1/2'

loop_
_atom_site_label
_atom_site_type_symbol
_atom_site_fract_x
_atom_site_fract_y
_atom_site_fract_z
_atom_site_U_iso_or_equiv
_atom_site_adp_type
_atom_site_occupancy
_atom_site_site_symmetry_order
_atom_site_calc_flag
_atom_site_refinement_flags_posn
_atom_site_refinement_flags_adp
_atom_site_refinement_flags_occupancy
_atom_site_disorder_assembly
_atom_site_disorder_group
S1 S 0.39592(7) 0.86946(3) 0.80817(6) 0.0292(2) Uani 1 1 d . . . . .
N4 N 0.4864(2) 0.51474(11) 0.25991(19) 0.0279(5) Uani 1 1 d . . . . .
N3 N 0.3266(2) 0.43960(11) 0.3670(2) 0.0308(5) Uani 1 1 d . . . . .
H6 H 0.257144 0.425198 0.424228 0.037 Uiso 1 1 calc R U . . .
N2 N 0.3937(2) 0.39219(12) 0.2761(2) 0.0321(5) Uani 1 1 d . . . . .
N1 N 0.7853(2) 0.36861(12) -0.0927(2) 0.0327(5) Uani 1 1 d . . . . .
H1 H 0.847425 0.353810 -0.156116 0.039 Uiso 1 1 calc R U . . .
N5 N 0.2606(2) 0.71162(12) 0.5890(2) 0.0348(5) Uani 1 1 d . . . . .
C8 C 0.3365(3) 0.57942(14) 0.4382(2) 0.0265(5) Uani 1 1 d . . . . .
C7 C 0.3820(3) 0.51215(13) 0.3570(2) 0.0256(5) Uani 1 1 d . . . . .
C11 C 0.1911(3) 0.64276(14) 0.6078(2) 0.0288(5) Uani 1 1 d . . . . .
N6 N -0.0108(3) 0.64129(16) 0.7983(3) 0.0497(6) Uani 1 1 d . . . . .
C12 C 0.2241(3) 0.57573(14) 0.5365(2) 0.0284(5) Uani 1 1 d . . . . .
H9 H 0.172297 0.528954 0.553940 0.034 Uiso 1 1 calc R U . . .
C4 C 0.6959(3) 0.46679(14) 0.0524(2) 0.0299(5) Uani 1 1 d . . . . .
H4 H 0.700703 0.518327 0.084868 0.036 Uiso 1 1 calc R U . . .
C6 C 0.4886(3) 0.44006(14) 0.2146(2) 0.0266(5) Uani 1 1 d . . . . .
C3 C 0.5902(3) 0.41474(14) 0.1047(2) 0.0266(5) Uani 1 1 d . . . . .
C2 C 0.5852(3) 0.33883(15) 0.0549(3) 0.0339(6) Uani 1 1 d . . . . .
H3 H 0.514261 0.302955 0.088910 0.041 Uiso 1 1 calc R U . . .
C9 C 0.4088(3) 0.65031(15) 0.4166(3) 0.0343(6) Uani 1 1 d . . . . .
H7 H 0.485117 0.654747 0.350684 0.041 Uiso 1 1 calc R U . . .
C5 C 0.7930(3) 0.44203(15) -0.0469(2) 0.0332(6) Uani 1 1 d . . . . .
H5 H 0.865004 0.476633 -0.082853 0.040 Uiso 1 1 calc R U . . .
C1 C 0.6848(3) 0.31711(15) -0.0442(3) 0.0352(6) Uani 1 1 d . . . . .
H2 H 0.682905 0.265889 -0.078323 0.042 Uiso 1 1 calc R U . . .
C13 C 0.0768(3) 0.64207(15) 0.7126(3) 0.0352(6) Uani 1 1 d . . . . .
C10 C 0.3670(3) 0.71392(15) 0.4933(3) 0.0394(6) Uani 1 1 d . . . . .
H8 H 0.416158 0.761602 0.477323 0.047 Uiso 1 1 calc R U . . .
O1 O 0.51641(19) 0.81386(10) 0.77616(17) 0.0334(4) Uani 1 1 d . . . . .
O3 O 0.3545(2) 0.86392(12) 0.95096(19) 0.0472(5) Uani 1 1 d . . . . .
O2 O 0.4317(2) 0.94736(10) 0.7670(2) 0.0461(5) Uani 1 1 d . . . . .
O4 O 0.2505(2) 0.84687(13) 0.7180(2) 0.0585(6) Uani 1 1 d . . . . .
H10 H 0.236743 0.799180 0.722517 0.088 Uiso 1 1 calc R U . . .

loop_
_atom_site_aniso_label
_atom_site_aniso_U_11
_atom_site_aniso_U_22
_atom_site_aniso_U_33
_atom_site_aniso_U_23
_atom_site_aniso_U_13
_atom_site_aniso_U_12
S1 0.0321(4) 0.0274(3) 0.0289(3) -0.0018(2) 0.0105(2) 0.0016(2)
N4 0.0292(10) 0.0308(11) 0.0242(10) -0.0018(8) 0.0071(8) 0.0012(8)
N3 0.0309(11) 0.0303(11) 0.0322(11) -0.0019(8) 0.0149(9) 0.0004(8)
N2 0.0344(11) 0.0310(11) 0.0319(11) -0.0036(9) 0.0119(9) 0.0018(9)
N1 0.0339(11) 0.0404(12) 0.0244(10) -0.0003(9) 0.0094(8) 0.0090(9)
N5 0.0405(12) 0.0317(11) 0.0324(11) -0.0035(9) 0.0048(9) 0.0020(9)
C8 0.0276(12) 0.0292(12) 0.0227(11) -0.0008(9) 0.0014(9) 0.0025(9)
C7 0.0268(11) 0.0275(12) 0.0227(11) 0.0010(9) 0.0025(9) 0.0021(9)
C11 0.0273(12) 0.0341(13) 0.0250(12) -0.0003(10) 0.0025(9) 0.0043(10)
N6 0.0445(14) 0.0635(17) 0.0420(14) -0.0097(12) 0.0138(12) 0.0072(12)
C12 0.0294(12) 0.0288(12) 0.0273(12) -0.0002(10) 0.0047(10) 0.0008(10)
C4 0.0310(12) 0.0319(13) 0.0271(12) -0.0025(10) 0.0041(10) 0.0014(10)
C6 0.0266(12) 0.0304(12) 0.0229(11) 0.0001(9) 0.0036(9) 0.0025(10)
C3 0.0269(12) 0.0320(12) 0.0211(11) 0.0011(9) 0.0028(9) 0.0054(10)
C2 0.0392(14) 0.0323(13) 0.0312(13) 0.0004(10) 0.0114(11) 0.0005(11)
C9 0.0357(13) 0.0370(14) 0.0307(13) -0.0011(11) 0.0093(10) -0.0031(11)
C5 0.0298(13) 0.0415(14) 0.0286(12) 0.0027(11) 0.0061(10) -0.0005(11)
C1 0.0435(15) 0.0298(13) 0.0331(13) 0.0004(10) 0.0107(11) 0.0040(11)
C13 0.0325(13) 0.0394(14) 0.0339(14) -0.0050(11) 0.0034(11) 0.0058(11)
C10 0.0484(16) 0.0309(14) 0.0395(15) -0.0033(11) 0.0096(12) -0.0051(12)
O1 0.0342(9) 0.0295(9) 0.0375(10) 0.0045(7) 0.0164(7) 0.0055(7)
O3 0.0588(13) 0.0515(12) 0.0330(10) 0.0039(9) 0.0245(9) 0.0140(10)
O2 0.0549(12) 0.0288(10) 0.0562(12) 0.0064(9) 0.0211(10) 0.0036(9)
O4 0.0426(11) 0.0497(12) 0.0820(16) -0.0336(12) -0.0117(11) 0.0123(10)

loop_
_atom_type_symbol
_atom_type_description
_atom_type_scat_dispersion_real
_atom_type_scat_dispersion_imag
_atom_type_scat_source
C C 0.0033 0.0016 'International Tables Vol C Tables 4.2.6.8 and 6.1.1.4'
H H 0.0000 0.0000 'International Tables Vol C Tables 4.2.6.8 and 6.1.1.4'
N N 0.0061 0.0033 'International Tables Vol C Tables 4.2.6.8 and 6.1.1.4'
O O 0.0106 0.0060 'International Tables Vol C Tables 4.2.6.8 and 6.1.1.4'
S S 0.1246 0.1234 'International Tables Vol C Tables 4.2.6.8 and 6.1.1.4'

loop_
_geom_angle_atom_site_label_1
_geom_angle_atom_site_label_2
_geom_angle_atom_site_label_3
_geom_angle
_geom_angle_site_symmetry_1
_geom_angle_site_symmetry_3
_geom_angle_publ_flag
O1 S1 O4 106.93(11) . . ?
O3 S1 O1 111.61(11) . . ?
O3 S1 O4 106.83(13) . . ?
O2 S1 O1 112.78(11) . . ?
O2 S1 O3 113.07(12) . . ?
O2 S1 O4 105.01(13) . . ?
C7 N4 C6 102.38(19) . . ?
N2 N3 H6 124.8 . . ?
C7 N3 H6 124.8 . . ?
C7 N3 N2 110.43(19) . . ?
C6 N2 N3 102.12(19) . . ?
C5 N1 H1 118.9 . . ?
C5 N1 C1 122.1(2) . . ?
C1 N1 H1 118.9 . . ?
C10 N5 C11 116.6(2) . . ?
C12 C8 C7 122.9(2) . . ?
C12 C8 C9 118.4(2) . . ?
C9 C8 C7 118.7(2) . . ?
N4 C7 N3 109.8(2) . . ?
N4 C7 C8 123.9(2) . . ?
N3 C7 C8 126.3(2) . . ?
N5 C11 C12 124.4(2) . . ?
N5 C11 C13 115.2(2) . . ?
C12 C11 C13 120.3(2) . . ?
C8 C12 H9 121.0 . . ?
C11 C12 C8 117.9(2) . . ?
C11 C12 H9 121.0 . . ?
C3 C4 H4 120.4 . . ?
C5 C4 H4 120.4 . . ?
C5 C4 C3 119.2(2) . . ?
N4 C6 C3 121.9(2) . . ?
N2 C6 N4 115.3(2) . . ?
N2 C6 C3 122.8(2) . . ?
C4 C3 C6 119.6(2) . . ?
C2 C3 C4 119.4(2) . . ?
C2 C3 C6 121.0(2) . . ?
C3 C2 H3 120.5 . . ?
C1 C2 C3 119.1(2) . . ?
C1 C2 H3 120.5 . . ?
C8 C9 H7 120.5 . . ?
C10 C9 C8 119.0(2) . . ?
C10 C9 H7 120.5 . . ?
N1 C5 C4 120.0(2) . . ?
N1 C5 H5 120.0 . . ?
C4 C5 H5 120.0 . . ?
N1 C1 C2 120.2(2) . . ?
N1 C1 H2 119.9 . . ?
C2 C1 H2 119.9 . . ?
N6 C13 C11 178.2(3) . . ?
N5 C10 C9 123.6(2) . . ?
N5 C10 H8 118.2 . . ?
C9 C10 H8 118.2 . . ?
S1 O4 H10 109.5 . . ?

loop_
_geom_bond_atom_site_label_1
_geom_bond_atom_site_label_2
_geom_bond_distance
_geom_bond_site_symmetry_2
_geom_bond_publ_flag
S1 O1 1.4596(17) . ?
S1 O3 1.4406(18) . ?
S1 O2 1.4345(19) . ?
S1 O4 1.553(2) . ?
N4 C7 1.330(3) . ?
N4 C6 1.357(3) . ?
N3 H6 0.8700 . ?
N3 N2 1.348(3) . ?
N3 C7 1.342(3) . ?
N2 C6 1.322(3) . ?
N1 H1 0.8700 . ?
N1 C5 1.338(3) . ?
N1 C1 1.341(3) . ?
N5 C11 1.344(3) . ?
N5 C10 1.333(3) . ?
C8 C7 1.460(3) . ?
C8 C12 1.390(3) . ?
C8 C9 1.391(3) . ?
C11 C12 1.378(3) . ?
C11 C13 1.446(3) . ?
N6 C13 1.146(3) . ?
C12 H9 0.9400 . ?
C4 H4 0.9400 . ?
C4 C3 1.391(3) . ?
C4 C5 1.369(3) . ?
C6 C3 1.472(3) . ?
C3 C2 1.390(3) . ?
C2 H3 0.9400 . ?
C2 C1 1.367(3) . ?
C9 H7 0.9400 . ?
C9 C10 1.378(4) . ?
C5 H5 0.9400 . ?
C1 H2 0.9400 . ?
C10 H8 0.9400 . ?
O4 H10 0.8300 . ?

loop_
_geom_hbond_atom_site_label_D
_geom_hbond_atom_site_label_H
_geom_hbond_atom_site_label_A
_geom_hbond_distance_DH
_geom_hbond_distance_HA
_geom_hbond_distance_DA
_geom_hbond_angle_DHA
_geom_hbond_site_symmetry_A
_geom_hbond_publ_flag
N3 H6 O3 0.87 1.90 2.734(3) 161.2 2_546 yes
N1 H1 O1 0.87 1.82 2.689(2) 173.6 2_645 yes
O4 H10 N5 0.83 2.00 2.640(3) 133.7 . yes

loop_
_geom_torsion_atom_site_label_1
_geom_torsion_atom_site_label_2
_geom_torsion_atom_site_label_3
_geom_torsion_atom_site_label_4
_geom_torsion
_geom_torsion_site_symmetry_1
_geom_torsion_site_symmetry_2
_geom_torsion_site_symmetry_3
_geom_torsion_site_symmetry_4
_geom_torsion_publ_flag
N4 C6 C3 C4 5.1(3) . . . . ?
N4 C6 C3 C2 -176.8(2) . . . . ?
N3 N2 C6 N4 -0.1(3) . . . . ?
N3 N2 C6 C3 179.8(2) . . . . ?
N2 N3 C7 N4 0.0(3) . . . . ?
N2 N3 C7 C8 179.7(2) . . . . ?
N2 C6 C3 C4 -174.9(2) . . . . ?
N2 C6 C3 C2 3.3(4) . . . . ?
N5 C11 C12 C8 -0.3(4) . . . . ?
C8 C9 C10 N5 0.5(4) . . . . ?
C7 N4 C6 N2 0.1(3) . . . . ?
C7 N4 C6 C3 -179.8(2) . . . . ?
C7 N3 N2 C6 0.1(3) . . . . ?
C7 C8 C12 C11 179.6(2) . . . . ?
C7 C8 C9 C10 -179.7(2) . . . . ?
C11 N5 C10 C9 -0.9(4) . . . . ?
C12 C8 C7 N4 178.3(2) . . . . ?
C12 C8 C7 N3 -1.4(4) . . . . ?
C12 C8 C9 C10 0.1(4) . . . . ?
C4 C3 C2 C1 0.2(4) . . . . ?
C6 N4 C7 N3 -0.1(2) . . . . ?
C6 N4 C7 C8 -179.8(2) . . . . ?
C6 C3 C2 C1 -178.0(2) . . . . ?
C3 C4 C5 N1 0.1(4) . . . . ?
C3 C2 C1 N1 -0.3(4) . . . . ?
C9 C8 C7 N4 -1.9(3) . . . . ?
C9 C8 C7 N3 178.4(2) . . . . ?
C9 C8 C12 C11 -0.2(3) . . . . ?
C5 N1 C1 C2 0.3(4) . . . . ?
C5 C4 C3 C6 178.1(2) . . . . ?
C5 C4 C3 C2 -0.1(3) . . . . ?
C1 N1 C5 C4 -0.3(4) . . . . ?
C13 C11 C12 C8 -179.1(2) . . . . ?
C10 N5 C11 C12 0.8(4) . . . . ?
C10 N5 C11 C13 179.7(2) . . . . ?
